data_1527459
loop_
_publ_author_name
'Gueramian, M.'
'Hulliger, F.'
'Yvon, K.'

_publ_section_title
;
 Structure and magnetic properties of the Th Mn12-type compounds R Fe12-x
 Rex (R= Ce-Nd, Sm, Gd-Tm, Lu, Y, Th, U)
;
_journal_name_full 'Journal of the Less-Common Metals'
_journal_page_first 321
_journal_page_last 330
_journal_volume 175
_journal_year 1991
_chemical_formula_sum 'Fe10.6 Gd Re1.4'
_space_group_IT_number 139
_symmetry_space_group_name_Hall '-I 4 2'
_symmetry_space_group_name_H-M 'I 4/m m m'
_cell_angle_alpha 90
_cell_angle_beta 90
_cell_angle_gamma 90
_cell_formula_units_Z 2
_cell_length_a 8.5579
_cell_length_b 8.5579
_cell_length_c 4.7589
_cell_volume 348.531
_citation_journal_id_ASTM JCOMAH
_cod_data_source_file Gueramian_JCOMAH_1991_464.cif
_cod_data_source_block Fe10.6Gd1Re1.4
_cod_original_cell_volume 348.5307
_cod_original_formula_sum 'Fe10.6 Gd1 Re1.4'
_cod_database_code 1527459

loop_
_symmetry_equiv_pos_as_xyz
x,y,z
-y,x,z
-x,-y,z
y,-x,z
x,-y,-z
y,x,-z
-x,y,-z
-y,-x,-z
-x,-y,-z
y,-x,-z
x,y,-z
-y,x,-z
-x,y,z
-y,-x,z
x,-y,z
y,x,z
x+1/2,y+1/2,z+1/2
-y+1/2,x+1/2,z+1/2
-x+1/2,-y+1/2,z+1/2
y+1/2,-x+1/2,z+1/2
x+1/2,-y+1/2,-z+1/2
y+1/2,x+1/2,-z+1/2
-x+1/2,y+1/2,-z+1/2
-y+1/2,-x+1/2,-z+1/2
-x+1/2,-y+1/2,-z+1/2
y+1/2,-x+1/2,-z+1/2
x+1/2,y+1/2,-z+1/2
-y+1/2,x+1/2,-z+1/2
-x+1/2,y+1/2,z+1/2
-y+1/2,-x+1/2,z+1/2
x+1/2,-y+1/2,z+1/2
y+1/2,x+1/2,z+1/2

loop_
_atom_site_label
_atom_site_type_symbol
_atom_site_fract_x
_atom_site_fract_y
_atom_site_fract_z
_atom_site_occupancy
_atom_site_U_iso_or_equiv
Gd1 Gd 0 0 0 1 0.0
Fe3 Fe 0.3602 0 0 0.65 0.0
Fe2 Fe 0.2768 0.5 0 1 0.0
Re3 Re 0.3602 0 0 0.35 0.0
Fe1 Fe 0.25 0.25 0.25 1 0.0
